data_4508169
loop_
_publ_author_name
'Perlovich, German L.'
'Ryzhakov, Alex M.'
'Tkachev, Valery V.'
'Hansen, Lars Kr.'
'Raevsky, Oleg A.'

_publ_section_title
;
 Sulfonamide Molecular Crystals: Structure, Sublimation Thermodynamic
 Characteristics, Molecular Packing, Hydrogen Bonds Networks
;
_journal_issue 9
_journal_name_full 'Crystal Growth &amp; Design'
_journal_page_first 4002
_journal_paper_doi 10.1021/cg400666v
_journal_volume 13
_journal_year 2013
_chemical_formula_moiety 'C11 H14 N3 O3 S'
_chemical_formula_sum 'C11 H14 N3 O3 S'
_chemical_formula_weight 268.31
_chemical_name_systematic
; 
 ? 
;
_space_group_IT_number 61
_symmetry_space_group_name_Hall '-P 2ac 2ab'
_symmetry_space_group_name_H-M 'P b c a'
_atom_sites_solution_hydrogens geom
_atom_sites_solution_primary direct
_atom_sites_solution_secondary difmap
_audit_creation_method SHELXL-97
_cell_angle_alpha 90.00
_cell_angle_beta 90.00
_cell_angle_gamma 90.00
_cell_formula_units_Z 8
_cell_length_a 14.455(3)
_cell_length_b 11.514(2)
_cell_length_c 14.857(3)
_cell_measurement_temperature 293(2)
_cell_volume 2472.7(8)
_computing_structure_refinement 'SHELXL-97 (Sheldrick, 1997)'
_computing_structure_solution 'SHELXS-97 (Sheldrick, 1990)'
_diffrn_ambient_temperature 293(2)
_diffrn_measured_fraction_theta_full 1.000
_diffrn_measured_fraction_theta_max 1.000
_diffrn_radiation_monochromator graphite
_diffrn_radiation_source 'fine-focus sealed tube'
_diffrn_radiation_type MoK\a
_diffrn_radiation_wavelength 0.71073
_diffrn_reflns_av_R_equivalents 0.0810
_diffrn_reflns_av_sigmaI/netI 0.0259
_diffrn_reflns_limit_h_max 17
_diffrn_reflns_limit_h_min -9
_diffrn_reflns_limit_k_max 14
_diffrn_reflns_limit_k_min 0
_diffrn_reflns_limit_l_max 0
_diffrn_reflns_limit_l_min -18
_diffrn_reflns_number 2605
_diffrn_reflns_theta_full 26.06
_diffrn_reflns_theta_max 26.06
_diffrn_reflns_theta_min 2.64
_exptl_absorpt_coefficient_mu 0.266
_exptl_absorpt_correction_type none
_exptl_crystal_density_diffrn 1.441
_exptl_crystal_density_meas ?
_exptl_crystal_density_method 'not measured'
_exptl_crystal_F_000 1128
_exptl_crystal_size_max .45
_exptl_crystal_size_mid .40
_exptl_crystal_size_min .32
_refine_diff_density_max 0.281
_refine_diff_density_min -0.318
_refine_diff_density_rms 0.061
_refine_ls_extinction_method none
_refine_ls_goodness_of_fit_ref 1.110
_refine_ls_hydrogen_treatment mixed
_refine_ls_matrix_type full
_refine_ls_number_parameters 167
_refine_ls_number_reflns 2450
_refine_ls_number_restraints 0
_refine_ls_restrained_S_all 1.110
_refine_ls_R_factor_all 0.0748
_refine_ls_R_factor_gt 0.0442
_refine_ls_shift/su_max 0.001
_refine_ls_shift/su_mean 0.000
_refine_ls_structure_factor_coef Fsqd
_refine_ls_weighting_details 'calc w=1/[\s^2^(Fo^2^)+(0.0887P)^2^+0.1679P] where P=(Fo^2^+2Fc^2^)/3'
_refine_ls_weighting_scheme calc
_refine_ls_wR_factor_gt 0.1358
_refine_ls_wR_factor_ref 0.1439
_reflns_number_gt 1737
_reflns_number_total 2450
_reflns_threshold_expression >2sigma(I)
_cod_data_source_file cg400666v_si_006.cif
_cod_data_source_block 9
_cod_depositor_comments
;
The following automatic conversions were performed:

'_exptl_crystal_density_meas' value 'none' was changed to '?' - the
value is perceived as not measured.

Automatic conversion script
Id: cif_fix_values 3008 2015-01-20 13:52:24Z robertas 
;
_cod_original_cell_volume 2472.7(9)
_cod_original_sg_symbol_H-M Pbca
_cod_database_code 4508169

loop_
_symmetry_equiv_pos_as_xyz
'x, y, z'
'-x+1/2, -y, z+1/2'
'-x, y+1/2, -z+1/2'
'x+1/2, -y+1/2, -z'
'-x, -y, -z'
'x-1/2, y, -z-1/2'
'x, -y-1/2, z-1/2'
'-x-1/2, y-1/2, z'

loop_
_atom_site_label
_atom_site_type_symbol
_atom_site_fract_x
_atom_site_fract_y
_atom_site_fract_z
_atom_site_U_iso_or_equiv
_atom_site_adp_type
_atom_site_occupancy
_atom_site_symmetry_multiplicity
_atom_site_calc_flag
_atom_site_refinement_flags
S S 0.16588(4) 0.57026(5) 0.09189(4) 0.0479(2) Uani 1 1 d .
O1 O 0.11549(13) 0.67550(17) 0.08334(14) 0.0699(6) Uani 1 1 d .
O2 O 0.12225(12) 0.46329(17) 0.07012(13) 0.0641(5) Uani 1 1 d .
O3 O 0.22467(12) 0.37332(12) 0.22611(12) 0.0533(4) Uani 1 1 d .
N1 N 0.19331(13) 0.56700(16) 0.19968(14) 0.0452(5) Uani 1 1 d .
H1 H 0.200(2) 0.634(3) 0.2207(19) 0.067(8) Uiso 1 1 d .
N2 N 0.50758(18) 0.6094(2) -0.11877(16) 0.0750(7) Uani 1 1 d .
H21 H 0.4966 0.6575 -0.1644 0.113 Uiso 1 1 calc R
H22 H 0.5236 0.5401 -0.1401 0.113 Uiso 1 1 calc R
H23 H 0.5533 0.6376 -0.0851 0.113 Uiso 1 1 calc R
N3 N 0.29243(16) 0.30358(16) 0.26804(14) 0.0559(5) Uani 1 1 d .
C1 C 0.26832(15) 0.57977(17) 0.03158(14) 0.0410(5) Uani 1 1 d .
C2 C 0.32125(17) 0.68008(18) 0.03630(16) 0.0484(5) Uani 1 1 d .
H2 H 0.3025 0.7412 0.0729 0.058 Uiso 1 1 calc R
C3 C 0.40087(17) 0.6891(2) -0.01278(15) 0.0495(6) Uani 1 1 d .
H3 H 0.4361 0.7566 -0.0094 0.059 Uiso 1 1 calc R
C4 C 0.42953(17) 0.5988(2) -0.06755(16) 0.0496(6) Uani 1 1 d .
C5 C 0.37637(19) 0.4987(2) -0.07106(18) 0.0574(6) Uani 1 1 d .
H5 H 0.3953 0.4373 -0.1073 0.069 Uiso 1 1 calc R
C6 C 0.29623(17) 0.4887(2) -0.02191(16) 0.0504(6) Uani 1 1 d .
H6 H 0.2612 0.4211 -0.0248 0.060 Uiso 1 1 calc R
C7 C 0.25324(16) 0.48383(17) 0.23300(13) 0.0390(5) Uani 1 1 d .
C8 C 0.33457(15) 0.49136(18) 0.27666(15) 0.0424(5) Uani 1 1 d .
C9 C 0.35554(16) 0.37414(18) 0.29776(15) 0.0453(5) Uani 1 1 d .
C10 C 0.3906(2) 0.5959(2) 0.2983(2) 0.0691(8) Uani 1 1 d .
H101 H 0.4523 0.5727 0.3140 0.104 Uiso 1 1 calc R
H102 H 0.3631 0.6363 0.3481 0.104 Uiso 1 1 calc R
H103 H 0.3926 0.6463 0.2469 0.104 Uiso 1 1 calc R
C11 C 0.4386(2) 0.3296(2) 0.3462(2) 0.0655(7) Uani 1 1 d .
H111 H 0.4435 0.3673 0.4037 0.098 Uiso 1 1 calc R
H113 H 0.4930 0.3455 0.3113 0.098 Uiso 1 1 calc R
H112 H 0.4327 0.2473 0.3549 0.098 Uiso 1 1 calc R

loop_
_atom_site_aniso_label
_atom_site_aniso_U_11
_atom_site_aniso_U_22
_atom_site_aniso_U_33
_atom_site_aniso_U_23
_atom_site_aniso_U_13
_atom_site_aniso_U_12
S 0.0382(3) 0.0480(4) 0.0575(4) -0.0023(3) -0.0024(3) 0.0029(2)
O1 0.0572(11) 0.0706(13) 0.0821(13) 0.0050(10) -0.0039(9) 0.0285(10)
O2 0.0481(10) 0.0698(12) 0.0745(13) -0.0133(10) -0.0013(9) -0.0186(9)
O3 0.0596(10) 0.0309(8) 0.0694(11) -0.0059(7) -0.0089(8) -0.0077(7)
N1 0.0504(11) 0.0330(9) 0.0522(11) -0.0054(9) 0.0061(9) 0.0026(8)
N2 0.0748(15) 0.0842(17) 0.0661(14) -0.0054(12) 0.0217(13) -0.0189(14)
N3 0.0693(12) 0.0315(9) 0.0667(13) 0.0036(9) -0.0106(11) -0.0022(9)
C1 0.0444(11) 0.0362(11) 0.0423(11) -0.0011(9) -0.0028(9) -0.0014(9)
C2 0.0622(14) 0.0321(10) 0.0509(12) -0.0043(9) 0.0005(11) -0.0027(10)
C3 0.0592(14) 0.0408(12) 0.0485(12) 0.0011(10) -0.0020(11) -0.0129(11)
C4 0.0512(13) 0.0545(13) 0.0431(11) 0.0019(10) 0.0009(10) -0.0081(11)
C5 0.0656(15) 0.0478(13) 0.0589(15) -0.0153(11) 0.0138(13) -0.0055(12)
C6 0.0573(13) 0.0382(11) 0.0558(14) -0.0095(10) 0.0011(11) -0.0099(10)
C7 0.0477(11) 0.0282(9) 0.0411(11) -0.0055(8) 0.0073(9) -0.0038(9)
C8 0.0474(12) 0.0322(10) 0.0477(12) -0.0052(8) 0.0045(10) -0.0047(9)
C9 0.0569(13) 0.0342(11) 0.0447(12) -0.0037(9) 0.0025(10) -0.0017(9)
C10 0.0667(16) 0.0396(13) 0.101(2) -0.0092(13) -0.0125(16) -0.0119(12)
C11 0.0725(17) 0.0528(14) 0.0710(17) 0.0062(13) -0.0130(14) 0.0061(13)

loop_
_atom_type_symbol
_atom_type_description
_atom_type_scat_dispersion_real
_atom_type_scat_dispersion_imag
_atom_type_scat_source
C C 0.0033 0.0016 'International Tables Vol C Tables 4.2.6.8 and 6.1.1.4'
H H 0.0000 0.0000 'International Tables Vol C Tables 4.2.6.8 and 6.1.1.4'
N N 0.0061 0.0033 'International Tables Vol C Tables 4.2.6.8 and 6.1.1.4'
O O 0.0106 0.0060 'International Tables Vol C Tables 4.2.6.8 and 6.1.1.4'
S S 0.1246 0.1234 'International Tables Vol C Tables 4.2.6.8 and 6.1.1.4'

loop_
_geom_angle_atom_site_label_1
_geom_angle_atom_site_label_2
_geom_angle_atom_site_label_3
_geom_angle
O1 S O2 119.46(12)
O1 S N1 103.27(11)
O2 S N1 107.92(11)
O1 S C1 109.76(11)
O2 S C1 108.43(11)
N1 S C1 107.32(10)
C7 O3 N3 107.00(16)
C7 N1 S 120.91(15)
C7 N1 H1 115(2)
S N1 H1 112(2)
C4 N2 H21 109.5
C4 N2 H22 109.5
H21 N2 H22 109.5
C4 N2 H23 109.5
H21 N2 H23 109.5
H22 N2 H23 109.5
C9 N3 O3 106.36(17)
C6 C1 C2 120.1(2)
C6 C1 S 120.04(17)
C2 C1 S 119.83(16)
C3 C2 C1 120.1(2)
C3 C2 H2 120.0
C1 C2 H2 120.0
C2 C3 C4 120.6(2)
C2 C3 H3 119.7
C4 C3 H3 119.7
N2 C4 C3 120.5(2)
N2 C4 C5 120.7(2)
C3 C4 C5 118.7(2)
C6 C5 C4 121.1(2)
C6 C5 H5 119.4
C4 C5 H5 119.4
C5 C6 C1 119.4(2)
C5 C6 H6 120.3
C1 C6 H6 120.3
O3 C7 C8 111.52(19)
O3 C7 N1 115.89(19)
C8 C7 N1 132.5(2)
C7 C8 C9 103.42(19)
C7 C8 C10 129.3(2)
C9 C8 C10 127.3(2)
N3 C9 C8 111.7(2)
N3 C9 C11 121.0(2)
C8 C9 C11 127.3(2)
C8 C10 H101 109.5
C8 C10 H102 109.5
H101 C10 H102 109.5
C8 C10 H103 109.5
H101 C10 H103 109.5
H102 C10 H103 109.5
C9 C11 H111 109.5
C9 C11 H113 109.5
H111 C11 H113 109.5
C9 C11 H112 109.5
H111 C11 H112 109.5
H113 C11 H112 109.5

loop_
_geom_bond_atom_site_label_1
_geom_bond_atom_site_label_2
_geom_bond_distance
S O1 1.4194(18)
S O2 1.4211(18)
S N1 1.650(2)
S C1 1.734(2)
O3 C7 1.342(2)
O3 N3 1.411(3)
N1 C7 1.383(3)
N1 H1 0.83(3)
N2 C4 1.366(3)
N2 H21 0.8900
N2 H22 0.8900
N2 H23 0.8900
N3 C9 1.299(3)
C1 C6 1.376(3)
C1 C2 1.387(3)
C2 C3 1.366(3)
C2 H2 0.9300
C3 C4 1.384(3)
C3 H3 0.9300
C4 C5 1.386(3)
C5 C6 1.374(4)
C5 H5 0.9300
C6 H6 0.9300
C7 C8 1.346(3)
C8 C9 1.418(3)
C8 C10 1.486(3)
C9 C11 1.490(3)
C10 H101 0.9600
C10 H102 0.9600
C10 H103 0.9600
C11 H111 0.9600
C11 H113 0.9600
C11 H112 0.9600

loop_
_geom_torsion_atom_site_label_1
_geom_torsion_atom_site_label_2
_geom_torsion_atom_site_label_3
_geom_torsion_atom_site_label_4
_geom_torsion
O1 S N1 C7 -171.85(18)
O2 S N1 C7 60.8(2)
C1 S N1 C7 -55.9(2)
C7 O3 N3 C9 0.7(2)
O1 S C1 C6 -135.4(2)
O2 S C1 C6 -3.3(2)
N1 S C1 C6 113.05(19)
O1 S C1 C2 43.6(2)
O2 S C1 C2 175.70(18)
N1 S C1 C2 -68.0(2)
C6 C1 C2 C3 0.6(3)
S C1 C2 C3 -178.41(18)
C1 C2 C3 C4 0.0(3)
C2 C3 C4 N2 177.9(2)
C2 C3 C4 C5 -0.5(4)
N2 C4 C5 C6 -177.9(3)
C3 C4 C5 C6 0.5(4)
C4 C5 C6 C1 0.1(4)
C2 C1 C6 C5 -0.6(4)
S C1 C6 C5 178.4(2)
N3 O3 C7 C8 -0.2(2)
N3 O3 C7 N1 -176.77(17)
S N1 C7 O3 -63.0(2)
S N1 C7 C8 121.4(2)
O3 C7 C8 C9 -0.3(2)
N1 C7 C8 C9 175.5(2)
O3 C7 C8 C10 179.6(2)
N1 C7 C8 C10 -4.6(4)
O3 N3 C9 C8 -0.9(3)
O3 N3 C9 C11 -179.9(2)
C7 C8 C9 N3 0.7(3)
C10 C8 C9 N3 -179.1(2)
C7 C8 C9 C11 179.7(2)
C10 C8 C9 C11 -0.1(4)
